data_4313003
loop_
_publ_author_name
'Joseph M. Tanski'
'Gerard Parkin'

_publ_section_title
;
 Tantalum Amido and Imido Complexes Supported
 byTris[(2-indolyl)methyl]amine, a Tetradentate Trianionic Ligand with
 Reduced \p-Donor Character
;
_journal_name_full 'Inorganic Chemistry'
_journal_page_first 264
_journal_page_last 266
_journal_paper_doi 10.1021/ic026182a
_journal_volume 42
_journal_year 2003
_chemical_formula_sum 'C38.5 H40.5 N6 Ta'
_chemical_formula_weight 768.22
_chemical_name_systematic
; 
 ? 
;
_space_group_IT_number 2
_symmetry_cell_setting triclinic
_symmetry_space_group_name_Hall '-P 1'
_symmetry_space_group_name_H-M 'P -1'
_atom_sites_solution_hydrogens geom
_atom_sites_solution_primary direct
_atom_sites_solution_secondary difmap
_audit_creation_method SHELXL-97
_cell_angle_alpha 79.627(12)
_cell_angle_beta 73.212(18)
_cell_angle_gamma 65.303(10)
_cell_formula_units_Z 4
_cell_length_a 13.205(9)
_cell_length_b 15.608(11)
_cell_length_c 19.893(12)
_cell_measurement_temperature 243(2)
_cell_volume 3558(4)
_computing_cell_refinement 'Bruker SMART'
_computing_data_collection 'Bruker SMART'
_computing_data_reduction 'Bruker SHELXTL'
_computing_molecular_graphics 'Bruker SHELXTL'
_computing_publication_material 'Bruker SHELXTL'
_computing_structure_refinement 'SHELXL-97 (Sheldrick, 1997)'
_computing_structure_solution 'SHELXS-97 (Sheldrick, 1990)'
_diffrn_ambient_temperature 243(2)
_diffrn_measured_fraction_theta_full 0.941
_diffrn_measured_fraction_theta_max 0.941
_diffrn_measurement_device_type 'CCD area detector'
_diffrn_measurement_method 'phi and omega scans'
_diffrn_radiation_monochromator graphite
_diffrn_radiation_source 'fine-focus sealed tube'
_diffrn_radiation_type MoK\a
_diffrn_radiation_wavelength 0.71073
_diffrn_reflns_av_R_equivalents 0.0990
_diffrn_reflns_av_sigmaI/netI 0.1473
_diffrn_reflns_limit_h_max 11
_diffrn_reflns_limit_h_min -14
_diffrn_reflns_limit_k_max 16
_diffrn_reflns_limit_k_min -17
_diffrn_reflns_limit_l_max 11
_diffrn_reflns_limit_l_min -22
_diffrn_reflns_number 13429
_diffrn_reflns_theta_full 23.26
_diffrn_reflns_theta_max 23.26
_diffrn_reflns_theta_min 1.44
_exptl_absorpt_coefficient_mu 3.124
_exptl_absorpt_correction_T_max 0.8852
_exptl_absorpt_correction_T_min 0.7453
_exptl_absorpt_correction_type none
_exptl_crystal_colour yellow
_exptl_crystal_density_diffrn 1.434
_exptl_crystal_density_method 'not measured'
_exptl_crystal_description plate
_exptl_crystal_F_000 1546
_exptl_crystal_size_max 0.10
_exptl_crystal_size_mid 0.10
_exptl_crystal_size_min 0.04
_refine_diff_density_max 2.207
_refine_diff_density_min -2.786
_refine_diff_density_rms 0.279
_refine_ls_extinction_coef 0.0172(11)
_refine_ls_extinction_expression Fc^*^=kFc[1+0.001xFc^2^\l^3^/sin(2\q)]^-1/4^
_refine_ls_extinction_method SHELXL
_refine_ls_goodness_of_fit_ref 1.075
_refine_ls_hydrogen_treatment mixed
_refine_ls_matrix_type full
_refine_ls_number_parameters 815
_refine_ls_number_reflns 9627
_refine_ls_number_restraints 0
_refine_ls_restrained_S_all 1.075
_refine_ls_R_factor_all 0.1626
_refine_ls_R_factor_gt 0.0910
_refine_ls_shift/su_max 0.696
_refine_ls_shift/su_mean 0.042
_refine_ls_structure_factor_coef Fsqd
_refine_ls_weighting_details 'calc w=1/[\s^2^(Fo^2^)+(0.1500P)^2^+0.0000P] where P=(Fo^2^+2Fc^2^)/3'
_refine_ls_weighting_scheme calc
_refine_ls_wR_factor_gt 0.2188
_refine_ls_wR_factor_ref 0.2751
_reflns_number_gt 5190
_reflns_number_total 9627
_reflns_threshold_expression >2sigma(I)
_cod_data_source_file ic026182a-2_s2_3.cif
_cod_data_source_block jt627s10
_cod_depositor_comments
;
The following automatic conversions were performed:

'_symmetry_cell_setting' value 'Triclinic' changed to 'triclinic'
according to the built-in table from CIF Core dictionary named
'cif_core.dic' version 2.4.1 from 2010-06-29.

Automatic conversion script
Id: cif_fix_values 1646 2011-03-28 12:23:43Z adriana 
;
_cod_original_formula_sum 'C38.50 H40.50 N6 Ta'
_cod_database_code 4313003

loop_
_symmetry_equiv_pos_as_xyz
'x, y, z'
'-x, -y, -z'

loop_
_atom_site_label
_atom_site_type_symbol
_atom_site_fract_x
_atom_site_fract_y
_atom_site_fract_z
_atom_site_U_iso_or_equiv
_atom_site_adp_type
_atom_site_occupancy
_atom_site_symmetry_multiplicity
_atom_site_calc_flag
_atom_site_refinement_flags
_atom_site_disorder_assembly
_atom_site_disorder_group
Ta1 Ta 0.37639(7) 0.73308(6) 0.35323(4) 0.0537(4) Uani 1 1 d . . .
Ta2 Ta 1.16757(7) 0.34555(7) 0.17575(4) 0.0576(4) Uani 1 1 d . . .
N11 N 0.2263(12) 0.7081(10) 0.4031(8) 0.051(4) Uani 1 1 d . . .
N12 N 0.5080(14) 0.6231(11) 0.3983(8) 0.059(5) Uani 1 1 d . . .
N13 N 0.5181(15) 0.7033(13) 0.2646(8) 0.065(5) Uani 1 1 d . . .
N14 N 0.4004(14) 0.5869(11) 0.3174(8) 0.052(4) Uani 1 1 d . . .
N15 N 0.3003(15) 0.8287(11) 0.2881(9) 0.063(5) Uani 1 1 d . . .
N16 N 0.3609(13) 0.8218(12) 0.4197(9) 0.059(5) Uani 1 1 d . . .
N21 N 1.2658(12) 0.3336(11) 0.2482(8) 0.051(4) Uani 1 1 d . . .
N22 N 1.1491(13) 0.4917(11) 0.1685(9) 0.058(4) Uani 1 1 d . . .
N23 N 1.0063(14) 0.3529(13) 0.1707(9) 0.070(5) Uani 1 1 d . . .
N24 N 1.0308(15) 0.4184(13) 0.2753(8) 0.062(5) Uani 1 1 d . . .
N25 N 1.2127(12) 0.2154(10) 0.1986(7) 0.054(5) Uani 1 1 d . . .
N26 N 1.2469(13) 0.3408(13) 0.0740(8) 0.059(5) Uani 1 1 d . . .
C1S C 0.913(3) 0.985(5) 0.217(3) 0.18(3) Uani 1 1 d . . .
H1SA H 0.9180 0.9747 0.1705 0.217 Uiso 1 1 calc R . .
C2S C 0.924(3) 1.065(4) 0.231(3) 0.142(19) Uani 1 1 d . . .
H2SA H 0.9451 1.1060 0.1938 0.171 Uiso 1 1 calc R . .
C3S C 0.905(3) 1.082(3) 0.294(5) 0.17(3) Uani 1 1 d . . .
H3SA H 0.9062 1.1385 0.3031 0.198 Uiso 1 1 calc R . .
C4S C 0.883(3) 1.022(6) 0.351(3) 0.16(3) Uani 1 1 d . . .
H4SA H 0.8725 1.0354 0.3972 0.194 Uiso 1 1 calc R . .
C5S C 0.879(3) 0.945(4) 0.337(4) 0.16(2) Uani 1 1 d . . .
H5SA H 0.8626 0.9043 0.3753 0.191 Uiso 1 1 calc R . .
C6S C 0.894(5) 0.919(4) 0.275(6) 0.25(5) Uani 1 1 d . . .
H6SA H 0.8930 0.8616 0.2690 0.304 Uiso 1 1 calc R . .
C7S C 0.937(8) 1.081(3) 0.001(4) 0.36(7) Uani 1 1 d . . .
H7SA H 0.8724 1.1369 0.0114 0.437 Uiso 1 1 calc R . .
C8S C 1.010(6) 1.085(6) 0.001(4) 0.22(3) Uiso 1 1 d . . .
H8SA H 1.0226 1.1412 -0.0052 0.265 Uiso 1 1 calc R . .
C9S C 1.089(3) 0.999(4) 0.012(2) 0.155(15) Uani 1 1 d . . .
H9SA H 1.1547 0.9887 0.0259 0.186 Uiso 1 1 calc R . .
C10S C 1.437(3) 0.085(2) 0.467(3) 0.117(13) Uani 1 1 d . . .
H10A H 1.4000 0.1447 0.4458 0.141 Uiso 1 1 calc R . .
C11 C 0.1208(17) 0.7563(15) 0.4561(10) 0.060(6) Uani 1 1 d . . .
C11S C 1.542(4) 0.023(3) 0.4331(18) 0.122(12) Uani 1 1 d . . .
H11A H 1.5686 0.0349 0.3846 0.146 Uiso 1 1 calc R . .
C12 C 0.0954(18) 0.8238(16) 0.5000(12) 0.075(7) Uani 1 1 d . . .
H12A H 0.1513 0.8472 0.4978 0.090 Uiso 1 1 calc R . .
C12S C 1.609(3) -0.057(3) 0.468(3) 0.129(14) Uani 1 1 d . . .
H12B H 1.6863 -0.0910 0.4456 0.155 Uiso 1 1 calc R . .
C13 C -0.0105(17) 0.8596(16) 0.5481(12) 0.070(6) Uani 1 1 d . . .
H13A H -0.0264 0.9075 0.5768 0.084 Uiso 1 1 calc R . .
C13S C 1.564(3) 0.055(3) -0.032(2) 0.140(14) Uani 1 1 d . . .
H13B H 1.6076 0.0916 -0.0542 0.168 Uiso 1 1 calc R . .
C14 C -0.0951(17) 0.8216(17) 0.5529(10) 0.064(6) Uani 1 1 d . . .
H14A H -0.1657 0.8423 0.5864 0.077 Uiso 1 1 calc R . .
C14S C 1.482(3) 0.056(3) -0.059(2) 0.144(15) Uani 1 1 d . . .
H14B H 1.4683 0.0956 -0.0997 0.172 Uiso 1 1 calc R . .
C15 C -0.0711(17) 0.7539(16) 0.5075(11) 0.065(6) Uani 1 1 d . . .
H15A H -0.1272 0.7309 0.5092 0.078 Uiso 1 1 calc R . .
C15S C 1.418(3) 0.003(3) -0.032(2) 0.122(12) Uani 1 1 d . . .
H15B H 1.3631 0.0039 -0.0543 0.146 Uiso 1 1 calc R . .
C16 C 0.0359(16) 0.7192(14) 0.4590(10) 0.052(5) Uani 1 1 d . . .
C17 C 0.0874(16) 0.6530(15) 0.4035(10) 0.058(6) Uani 1 1 d . . .
H17A H 0.0526 0.6185 0.3910 0.069 Uiso 1 1 calc R . .
C18 C 0.1941(17) 0.6507(16) 0.3735(11) 0.060(6) Uani 1 1 d . . .
C19 C 0.2813(17) 0.6027(17) 0.3084(11) 0.069(6) Uiso 1 1 d . . .
H19A H 0.2659 0.6430 0.2657 0.082 Uiso 1 1 calc R . .
H19B H 0.2776 0.5422 0.3051 0.082 Uiso 1 1 calc R . .
C21 C 1.3870(16) 0.2918(16) 0.2447(11) 0.060(6) Uani 1 1 d . . .
C22 C 1.481(2) 0.2435(19) 0.1885(14) 0.092(8) Uani 1 1 d . . .
H22A H 1.4685 0.2373 0.1459 0.111 Uiso 1 1 calc R . .
C23 C 1.593(2) 0.206(2) 0.199(2) 0.116(11) Uani 1 1 d . . .
H23A H 1.6559 0.1756 0.1633 0.140 Uiso 1 1 calc R . .
C24 C 1.611(2) 0.214(2) 0.2634(17) 0.103(9) Uani 1 1 d . . .
H24A H 1.6857 0.1892 0.2699 0.123 Uiso 1 1 calc R . .
C25 C 1.520(2) 0.257(2) 0.3169(16) 0.092(8) Uani 1 1 d . . .
H25A H 1.5335 0.2606 0.3598 0.110 Uiso 1 1 calc R . .
C26 C 1.4022(18) 0.2971(16) 0.3094(12) 0.073(7) Uani 1 1 d . . .
C27 C 1.2920(19) 0.3441(18) 0.3553(12) 0.082(8) Uani 1 1 d . . .
H27A H 1.2766 0.3588 0.4019 0.098 Uiso 1 1 calc R . .
C28 C 1.2134(16) 0.3631(14) 0.3153(10) 0.052(5) Uani 1 1 d . . .
C29 C 1.0843(18) 0.4159(16) 0.3340(11) 0.067(6) Uani 1 1 d . . .
H29A H 1.0510 0.3853 0.3768 0.080 Uiso 1 1 calc R . .
H29B H 1.0661 0.4808 0.3437 0.080 Uiso 1 1 calc R . .
C110 C 0.6105(17) 0.6182(15) 0.4127(10) 0.058(6) Uani 1 1 d . . .
C111 C 0.6514(18) 0.6884(18) 0.4132(12) 0.073(7) Uani 1 1 d . . .
H11B H 0.6093 0.7518 0.4006 0.088 Uiso 1 1 calc R . .
C112 C 0.7536(17) 0.6643(19) 0.4323(12) 0.079(8) Uani 1 1 d . . .
H11C H 0.7801 0.7121 0.4309 0.094 Uiso 1 1 calc R . .
C113 C 0.8181(17) 0.5724(18) 0.4534(10) 0.067(7) Uani 1 1 d . . .
H11D H 0.8851 0.5592 0.4680 0.080 Uiso 1 1 calc R . .
C114 C 0.7834(19) 0.5001(18) 0.4528(11) 0.074(7) Uani 1 1 d . . .
H11E H 0.8275 0.4378 0.4667 0.089 Uiso 1 1 calc R . .
C115 C 0.6810(17) 0.5195(15) 0.4313(10) 0.061(6) Uani 1 1 d . . .
C116 C 0.625(2) 0.4619(19) 0.4204(11) 0.075(7) Uani 1 1 d . . .
H11F H 0.6497 0.3957 0.4258 0.089 Uiso 1 1 calc R . .
C117 C 0.5231(17) 0.5292(16) 0.3995(9) 0.055(6) Uani 1 1 d . . .
C118 C 0.4341(18) 0.5150(17) 0.3751(11) 0.070(7) Uani 1 1 d . . .
H11H H 0.4652 0.4515 0.3584 0.084 Uiso 1 1 calc R . .
H11I H 0.3668 0.5212 0.4142 0.084 Uiso 1 1 calc R . .
C119 C 0.5969(17) 0.7504(17) 0.2336(11) 0.063(6) Uani 1 1 d . . .
C120 C 0.5940(19) 0.836(2) 0.2465(13) 0.084(8) Uani 1 1 d . . .
H12C H 0.5322 0.8738 0.2801 0.100 Uiso 1 1 calc R . .
C121 C 0.679(2) 0.8662(19) 0.2112(13) 0.083(7) Uani 1 1 d . . .
H12D H 0.6771 0.9238 0.2207 0.100 Uiso 1 1 calc R . .
C122 C 0.777(2) 0.805(2) 0.1564(12) 0.088(8) Uani 1 1 d . . .
H12E H 0.8356 0.8262 0.1310 0.106 Uiso 1 1 calc R . .
C123 C 0.781(2) 0.720(2) 0.1431(13) 0.091(9) Uani 1 1 d . . .
H12F H 0.8427 0.6815 0.1098 0.109 Uiso 1 1 calc R . .
C124 C 0.6905(19) 0.6916(18) 0.1808(11) 0.072(7) Uani 1 1 d . . .
C125 C 0.666(2) 0.6068(19) 0.1794(12) 0.080(7) Uani 1 1 d . . .
H12G H 0.7105 0.5560 0.1505 0.096 Uiso 1 1 calc R . .
C126 C 0.5627(17) 0.6190(16) 0.2306(10) 0.058(6) Uani 1 1 d . . .
C127 C 0.4933(18) 0.5612(17) 0.2487(11) 0.067(6) Uani 1 1 d . . .
H12H H 0.5440 0.4944 0.2532 0.080 Uiso 1 1 calc R . .
H12I H 0.4566 0.5694 0.2104 0.080 Uiso 1 1 calc R . .
C128 C 0.3350(18) 0.8556(16) 0.2082(12) 0.075(7) Uani 1 1 d . . .
H12K H 0.2701 0.8731 0.1877 0.112 Uiso 1 1 calc R . .
H12L H 0.3985 0.8020 0.1854 0.112 Uiso 1 1 calc R . .
H12M H 0.3581 0.9086 0.2017 0.112 Uiso 1 1 calc R . .
C129 C 0.1751(19) 0.8951(18) 0.3111(13) 0.086(7) Uani 1 1 d . . .
H12N H 0.1656 0.9585 0.2906 0.128 Uiso 1 1 calc R . .
H12O H 0.1528 0.8956 0.3620 0.128 Uiso 1 1 calc R . .
H12P H 0.1272 0.8737 0.2954 0.128 Uiso 1 1 calc R . .
C130 C 0.384(2) 0.7975(17) 0.4921(10) 0.089(9) Uani 1 1 d . . .
H13C H 0.3203 0.8396 0.5249 0.133 Uiso 1 1 calc R . .
H13D H 0.4540 0.8047 0.4909 0.133 Uiso 1 1 calc R . .
H13E H 0.3924 0.7327 0.5069 0.133 Uiso 1 1 calc R . .
C131 C 0.3329(17) 0.9272(17) 0.4032(12) 0.070(6) Uani 1 1 d . . .
H13F H 0.3873 0.9437 0.4164 0.105 Uiso 1 1 calc R . .
H13G H 0.2558 0.9626 0.4294 0.105 Uiso 1 1 calc R . .
H13H H 0.3377 0.9424 0.3532 0.105 Uiso 1 1 calc R . .
C210 C 1.2206(19) 0.5429(16) 0.1401(11) 0.063(6) Uani 1 1 d . . .
C211 C 1.337(2) 0.5066(18) 0.1036(13) 0.077(7) Uani 1 1 d . . .
H21A H 1.3744 0.4425 0.0939 0.092 Uiso 1 1 calc R . .
C212 C 1.396(2) 0.566(2) 0.0821(12) 0.080(7) Uani 1 1 d . . .
H21B H 1.4728 0.5415 0.0569 0.097 Uiso 1 1 calc R . .
C213 C 1.340(3) 0.666(2) 0.0979(14) 0.096(9) Uani 1 1 d . . .
H21C H 1.3805 0.7059 0.0815 0.115 Uiso 1 1 calc R . .
C214 C 1.226(3) 0.701(2) 0.1380(14) 0.098(9) Uani 1 1 d . . .
H21D H 1.1889 0.7644 0.1486 0.118 Uiso 1 1 calc R . .
C215 C 1.166(2) 0.6387(18) 0.1625(12) 0.076(7) Uani 1 1 d . . .
C216 C 1.050(2) 0.6466(18) 0.2080(13) 0.080(7) Uani 1 1 d . . .
H21E H 0.9920 0.7005 0.2296 0.096 Uiso 1 1 calc R . .
C217 C 1.047(2) 0.556(2) 0.2119(13) 0.083(8) Uani 1 1 d . . .
C218 C 0.9599(17) 0.5207(13) 0.2526(10) 0.053(5) Uani 1 1 d . . .
H21G H 0.9101 0.5225 0.2237 0.064 Uiso 1 1 calc R . .
H21H H 0.9125 0.5576 0.2936 0.064 Uiso 1 1 calc R . .
C219 C 0.9557(16) 0.3471(15) 0.1185(10) 0.054(5) Uani 1 1 d . . .
C220 C 1.0020(19) 0.3382(17) 0.0458(12) 0.073(7) Uani 1 1 d . . .
H22C H 1.0764 0.3365 0.0250 0.088 Uiso 1 1 calc R . .
C221 C 0.936(2) 0.3321(19) 0.0057(14) 0.091(8) Uani 1 1 d . . .
H22D H 0.9674 0.3239 -0.0427 0.109 Uiso 1 1 calc R . .
C222 C 0.820(2) 0.3379(18) 0.0352(13) 0.082(7) Uani 1 1 d . . .
H22E H 0.7735 0.3403 0.0063 0.098 Uiso 1 1 calc R . .
C223 C 0.7776(19) 0.3398(16) 0.1103(12) 0.071(6) Uani 1 1 d . . .
H22F H 0.7048 0.3383 0.1317 0.085 Uiso 1 1 calc R . .
C224 C 0.8445(17) 0.3439(17) 0.1511(12) 0.069(6) Uani 1 1 d . . .
C225 C 0.8232(17) 0.3514(16) 0.2253(12) 0.069(6) Uani 1 1 d . . .
H22G H 0.7564 0.3538 0.2598 0.083 Uiso 1 1 calc R . .
C226 C 0.9200(18) 0.3545(16) 0.2356(10) 0.064(6) Uani 1 1 d . . .
C227 C 0.954(2) 0.3623(17) 0.3007(10) 0.072(7) Uani 1 1 d . . .
H22H H 0.9953 0.2994 0.3208 0.086 Uiso 1 1 calc R . .
H22I H 0.8855 0.3954 0.3366 0.086 Uiso 1 1 calc R . .
C228 C 1.193(2) 0.1497(19) 0.1565(13) 0.091(8) Uani 1 1 d . . .
H22J H 1.2226 0.0850 0.1759 0.136 Uiso 1 1 calc R . .
H22K H 1.2324 0.1535 0.1074 0.136 Uiso 1 1 calc R . .
H22L H 1.1113 0.1703 0.1602 0.136 Uiso 1 1 calc R . .
C229 C 1.277(2) 0.1452(18) 0.2448(15) 0.117(11) Uani 1 1 d . . .
H22M H 1.2791 0.0839 0.2392 0.176 Uiso 1 1 calc R . .
H22N H 1.2400 0.1615 0.2932 0.176 Uiso 1 1 calc R . .
H22O H 1.3544 0.1430 0.2331 0.176 Uiso 1 1 calc R . .
C230 C 1.347(2) 0.257(2) 0.0394(15) 0.115(11) Uani 1 1 d . . .
H23B H 1.3693 0.2733 -0.0105 0.173 Uiso 1 1 calc R . .
H23C H 1.3238 0.2039 0.0459 0.173 Uiso 1 1 calc R . .
H23D H 1.4106 0.2401 0.0606 0.173 Uiso 1 1 calc R . .
C231 C 1.216(2) 0.4267(18) 0.0198(11) 0.088(8) Uani 1 1 d . . .
H23E H 1.2652 0.4087 -0.0264 0.132 Uiso 1 1 calc R . .
H23F H 1.2280 0.4780 0.0335 0.132 Uiso 1 1 calc R . .
H23G H 1.1366 0.4474 0.0186 0.132 Uiso 1 1 calc R . .

loop_
_atom_site_aniso_label
_atom_site_aniso_U_11
_atom_site_aniso_U_22
_atom_site_aniso_U_33
_atom_site_aniso_U_23
_atom_site_aniso_U_13
_atom_site_aniso_U_12
Ta1 0.0446(6) 0.0611(7) 0.0564(6) -0.0163(5) -0.0064(4) -0.0202(5)
Ta2 0.0523(6) 0.0657(7) 0.0516(6) -0.0195(5) -0.0019(4) -0.0206(5)
N11 0.052(9) 0.037(9) 0.055(9) -0.036(8) -0.022(8) 0.011(7)
N12 0.077(12) 0.035(10) 0.063(11) -0.022(9) 0.008(9) -0.029(9)
N13 0.079(12) 0.078(14) 0.047(10) -0.020(10) 0.016(9) -0.053(11)
N14 0.069(11) 0.051(11) 0.038(8) 0.007(8) -0.031(8) -0.016(9)
N15 0.077(12) 0.018(9) 0.076(12) 0.018(8) 0.001(9) -0.022(9)
N16 0.044(9) 0.058(12) 0.075(12) -0.025(10) 0.002(8) -0.021(9)
N21 0.044(9) 0.051(11) 0.056(10) -0.016(8) -0.015(8) -0.011(8)
N22 0.040(9) 0.036(10) 0.070(11) -0.011(9) 0.006(8) 0.002(8)
N23 0.052(11) 0.085(15) 0.054(11) -0.026(10) 0.000(9) -0.009(10)
N24 0.078(12) 0.073(13) 0.036(9) -0.016(9) 0.000(8) -0.035(11)
N25 0.053(9) 0.035(9) 0.035(8) 0.038(7) -0.037(7) 0.023(8)
N26 0.052(10) 0.082(14) 0.049(10) -0.025(10) 0.006(8) -0.034(10)
C1S 0.13(3) 0.20(5) 0.19(4) -0.16(4) -0.09(3) 0.05(4)
C2S 0.046(18) 0.15(5) 0.14(4) 0.02(3) 0.00(2) 0.02(2)
C3S 0.07(3) 0.11(4) 0.32(8) -0.10(6) -0.03(5) -0.02(2)
C4S 0.034(17) 0.31(9) 0.12(3) -0.13(4) -0.01(2) -0.01(3)
C5S 0.09(3) 0.17(6) 0.26(6) 0.05(4) -0.09(4) -0.08(3)
C6S 0.13(4) 0.11(4) 0.59(15) -0.10(6) -0.22(7) 0.01(3)
C7S 0.55(13) 0.01(2) 0.22(7) 0.05(3) 0.09(8) 0.04(4)
C9S 0.10(3) 0.18(4) 0.17(4) -0.05(4) -0.02(3) -0.03(3)
C10S 0.10(3) 0.08(2) 0.20(4) -0.05(3) -0.06(3) -0.02(2)
C11 0.070(14) 0.078(16) 0.050(12) -0.012(11) -0.042(11) -0.023(12)
C11S 0.15(3) 0.15(3) 0.11(2) -0.03(3) -0.07(3) -0.08(3)
C12 0.053(14) 0.077(17) 0.098(18) -0.035(14) -0.008(12) -0.023(12)
C12S 0.07(2) 0.15(4) 0.15(4) -0.06(3) 0.00(3) -0.02(2)
C13 0.052(13) 0.068(16) 0.083(16) -0.025(13) 0.002(11) -0.019(12)
C13S 0.08(3) 0.16(4) 0.12(3) 0.00(3) 0.01(2) -0.01(2)
C14 0.052(13) 0.090(18) 0.053(12) -0.018(12) -0.001(10) -0.034(12)
C14S 0.06(2) 0.15(4) 0.14(3) -0.02(3) 0.02(2) 0.01(2)
C15 0.054(13) 0.074(16) 0.070(14) 0.014(13) -0.035(12) -0.023(12)
C15S 0.07(2) 0.16(4) 0.09(2) -0.02(2) -0.004(18) -0.01(2)
C16 0.045(12) 0.060(14) 0.061(13) -0.004(11) -0.008(10) -0.034(11)
C17 0.053(13) 0.077(16) 0.059(13) 0.006(12) -0.020(10) -0.040(12)
C18 0.050(12) 0.080(17) 0.062(13) -0.024(12) -0.004(10) -0.035(12)
C21 0.041(12) 0.071(16) 0.074(15) -0.030(12) -0.010(10) -0.019(11)
C22 0.065(16) 0.11(2) 0.086(18) -0.032(16) -0.002(13) -0.017(15)
C23 0.042(16) 0.11(3) 0.19(4) -0.03(2) -0.015(18) -0.023(15)
C24 0.063(18) 0.13(3) 0.12(3) 0.00(2) -0.027(18) -0.041(18)
C25 0.064(17) 0.11(2) 0.12(2) 0.008(18) -0.041(16) -0.043(16)
C26 0.056(14) 0.067(16) 0.080(17) -0.005(13) -0.009(12) -0.013(12)
C27 0.067(15) 0.11(2) 0.060(14) -0.034(14) 0.008(12) -0.033(15)
C28 0.051(12) 0.057(14) 0.057(12) -0.013(11) -0.010(10) -0.028(10)
C29 0.068(15) 0.063(15) 0.065(14) -0.008(12) -0.022(12) -0.016(12)
C110 0.053(13) 0.062(15) 0.054(12) -0.018(11) -0.011(10) -0.015(11)
C111 0.051(13) 0.077(18) 0.086(17) -0.023(14) -0.022(12) -0.008(12)
C112 0.043(13) 0.11(2) 0.075(16) -0.036(15) -0.011(11) -0.013(14)
C113 0.044(12) 0.088(19) 0.051(12) -0.015(12) -0.027(10) 0.006(13)
C114 0.059(15) 0.075(18) 0.064(15) -0.021(13) -0.013(11) 0.003(13)
C115 0.052(13) 0.052(14) 0.048(12) -0.014(10) -0.001(10) 0.004(11)
C116 0.077(16) 0.10(2) 0.057(14) -0.011(13) -0.009(12) -0.047(15)
C117 0.054(13) 0.091(17) 0.034(10) -0.010(11) 0.003(9) -0.047(12)
C118 0.062(14) 0.085(18) 0.059(14) -0.026(13) 0.003(11) -0.028(13)
C119 0.051(13) 0.073(17) 0.065(14) -0.001(12) -0.026(11) -0.016(12)
C120 0.047(14) 0.13(3) 0.076(16) -0.006(16) 0.001(11) -0.042(16)
C121 0.068(16) 0.086(19) 0.101(19) -0.002(15) -0.027(14) -0.032(14)
C122 0.063(16) 0.14(3) 0.062(15) -0.009(16) 0.004(12) -0.055(17)
C123 0.076(17) 0.13(3) 0.087(18) -0.025(18) 0.012(14) -0.070(18)
C124 0.065(15) 0.09(2) 0.058(14) -0.016(13) -0.003(11) -0.035(14)
C125 0.073(16) 0.10(2) 0.063(15) -0.018(14) -0.010(12) -0.027(15)
C126 0.046(12) 0.070(16) 0.051(12) -0.002(11) -0.007(10) -0.018(11)
C127 0.066(14) 0.081(17) 0.056(13) -0.030(12) 0.007(11) -0.035(13)
C128 0.060(14) 0.073(17) 0.097(18) -0.004(14) -0.007(12) -0.040(13)
C129 0.078(17) 0.09(2) 0.098(19) 0.008(16) -0.034(14) -0.039(15)
C130 0.100(19) 0.075(18) 0.043(12) -0.025(12) -0.005(12) 0.014(14)
C131 0.048(13) 0.086(19) 0.078(16) -0.010(14) -0.016(11) -0.025(12)
C210 0.066(15) 0.067(16) 0.064(14) 0.003(12) -0.008(11) -0.040(13)
C211 0.077(17) 0.073(18) 0.100(19) -0.007(15) -0.017(14) -0.050(15)
C212 0.097(19) 0.09(2) 0.064(15) -0.008(15) -0.040(14) -0.036(17)
C213 0.10(2) 0.13(3) 0.09(2) -0.001(19) -0.034(17) -0.08(2)
C214 0.13(3) 0.10(2) 0.10(2) -0.035(18) -0.038(19) -0.05(2)
C215 0.11(2) 0.069(17) 0.068(15) -0.024(13) -0.020(14) -0.041(16)
C216 0.093(19) 0.081(19) 0.085(17) -0.022(15) -0.024(15) -0.043(16)
C217 0.086(18) 0.12(2) 0.080(17) -0.015(16) -0.031(14) -0.062(18)
C218 0.062(13) 0.039(12) 0.057(12) -0.013(10) -0.011(10) -0.017(10)
C219 0.052(12) 0.059(14) 0.052(12) -0.005(11) -0.002(10) -0.028(11)
C220 0.063(14) 0.097(19) 0.074(15) -0.022(14) -0.025(12) -0.032(14)
C221 0.09(2) 0.10(2) 0.091(18) -0.001(16) -0.005(15) -0.059(17)
C222 0.067(16) 0.09(2) 0.090(18) -0.008(15) -0.039(14) -0.021(14)
C223 0.070(15) 0.067(16) 0.072(15) 0.006(13) -0.016(13) -0.029(13)
C224 0.055(13) 0.091(19) 0.072(15) -0.018(13) -0.029(12) -0.025(13)
C225 0.044(12) 0.076(17) 0.082(17) -0.004(13) -0.005(11) -0.027(12)
C226 0.057(13) 0.076(17) 0.052(13) -0.025(12) -0.001(10) -0.018(12)
C227 0.084(16) 0.077(17) 0.039(11) -0.009(11) 0.003(11) -0.026(14)
C228 0.095(19) 0.11(2) 0.072(16) -0.034(16) -0.008(14) -0.040(17)
C229 0.10(2) 0.08(2) 0.16(3) -0.08(2) 0.049(19) -0.049(17)
C230 0.082(19) 0.12(2) 0.12(2) -0.06(2) 0.018(17) -0.015(18)
C231 0.13(2) 0.11(2) 0.052(14) -0.007(15) -0.001(14) -0.083(19)

loop_
_atom_type_symbol
_atom_type_description
_atom_type_scat_dispersion_real
_atom_type_scat_dispersion_imag
_atom_type_scat_source
C C 0.0033 0.0016 'International Tables Vol C Tables 4.2.6.8 and 6.1.1.4'
H H 0.0000 0.0000 'International Tables Vol C Tables 4.2.6.8 and 6.1.1.4'
N N 0.0061 0.0033 'International Tables Vol C Tables 4.2.6.8 and 6.1.1.4'
Ta Ta -0.7052 6.5227 'International Tables Vol C Tables 4.2.6.8 and 6.1.1.4'

loop_
_geom_angle_atom_site_label_1
_geom_angle_atom_site_label_2
_geom_angle_atom_site_label_3
_geom_angle
_geom_angle_site_symmetry_1
_geom_angle_site_symmetry_3
_geom_angle_publ_flag
N15 Ta1 N16 96.3(7) . . ?
N15 Ta1 N11 91.9(6) . . ?
N16 Ta1 N11 98.2(5) . . ?
N15 Ta1 N13 82.7(7) . . ?
N16 Ta1 N13 117.7(6) . . ?
N11 Ta1 N13 144.0(6) . . ?
N15 Ta1 N12 161.6(7) . . ?
N16 Ta1 N12 89.6(6) . . ?
N11 Ta1 N12 104.5(6) . . ?
N13 Ta1 N12 79.1(7) . . ?
N15 Ta1 N14 105.4(6) . . ?
N16 Ta1 N14 156.3(6) . . ?
N11 Ta1 N14 72.2(5) . . ?
N13 Ta1 N14 75.0(6) . . ?
N12 Ta1 N14 72.7(5) . . ?
N25 Ta2 N26 98.2(7) . . ?
N25 Ta2 N23 89.5(7) . . ?
N26 Ta2 N23 100.2(6) . . ?
N25 Ta2 N21 82.3(6) . . ?
N26 Ta2 N21 117.1(6) . . ?
N23 Ta2 N21 142.5(6) . . ?
N25 Ta2 N22 163.0(7) . . ?
N26 Ta2 N22 88.1(7) . . ?
N23 Ta2 N22 105.1(7) . . ?
N21 Ta2 N22 80.8(6) . . ?
N25 Ta2 N24 105.8(6) . . ?
N26 Ta2 N24 154.5(7) . . ?
N23 Ta2 N24 72.0(6) . . ?
N21 Ta2 N24 75.3(6) . . ?
N22 Ta2 N24 71.4(6) . . ?
C18 N11 C11 102.6(14) . . ?
C18 N11 Ta1 120.7(11) . . ?
C11 N11 Ta1 134.5(11) . . ?
C117 N12 C110 104.5(17) . . ?
C117 N12 Ta1 120.0(13) . . ?
C110 N12 Ta1 133.1(14) . . ?
C126 N13 C119 106.5(16) . . ?
C126 N13 Ta1 121.8(13) . . ?
C119 N13 Ta1 131.0(13) . . ?
C118 N14 C127 110.6(16) . . ?
C118 N14 C19 111.9(16) . . ?
C127 N14 C19 111.9(14) . . ?
C118 N14 Ta1 106.5(11) . . ?
C127 N14 Ta1 110.7(12) . . ?
C19 N14 Ta1 104.9(12) . . ?
C129 N15 C128 104.3(16) . . ?
C129 N15 Ta1 121.1(14) . . ?
C128 N15 Ta1 134.5(13) . . ?
C130 N16 C131 107.1(16) . . ?
C130 N16 Ta1 127.4(14) . . ?
C131 N16 Ta1 125.3(13) . . ?
C28 N21 C21 105.7(15) . . ?
C28 N21 Ta2 121.4(12) . . ?
C21 N21 Ta2 132.8(12) . . ?
C210 N22 C217 105.0(17) . . ?
C210 N22 Ta2 136.7(13) . . ?
C217 N22 Ta2 117.3(14) . . ?
C219 N23 C226 103.4(16) . . ?
C219 N23 Ta2 137.1(13) . . ?
C226 N23 Ta2 119.1(13) . . ?
C29 N24 C218 110.9(15) . . ?
C29 N24 C227 109.2(16) . . ?
C218 N24 C227 109.8(16) . . ?
C29 N24 Ta2 112.8(12) . . ?
C218 N24 Ta2 108.4(11) . . ?
C227 N24 Ta2 105.6(11) . . ?
C229 N25 C228 99.9(17) . . ?
C229 N25 Ta2 138.0(15) . . ?
C228 N25 Ta2 121.9(12) . . ?
C230 N26 C231 110.7(18) . . ?
C230 N26 Ta2 125.9(17) . . ?
C231 N26 Ta2 123.3(13) . . ?
C2S C1S C6S 118(4) . . ?
C3S C2S C1S 119(5) . . ?
C2S C3S C4S 124(5) . . ?
C5S C4S C3S 116(4) . . ?
C6S C5S C4S 127(6) . . ?
C5S C6S C1S 116(5) . . ?
C8S C7S C9S 132(7) . 2_775 ?
C9S C8S C7S 110(8) . . ?
C8S C9S C7S 115(6) . 2_775 ?
C12S C10S C11S 117(4) 2_856 . ?
C12 C11 C16 119(2) . . ?
C12 C11 N11 131.3(18) . . ?
C16 C11 N11 109.4(15) . . ?
C12S C11S C10S 123(3) . . ?
C11 C12 C13 123(2) . . ?
C10S C12S C11S 119(3) 2_856 . ?
C12 C13 C14 119(2) . . ?
C14S C13S C15S 118(4) . 2_855 ?
C15 C14 C13 119.2(19) . . ?
C13S C14S C15S 125(4) . . ?
C14 C15 C16 121.1(19) . . ?
C14S C15S C13S 117(4) . 2_855 ?
C15 C16 C11 119.0(18) . . ?
C15 C16 C17 135.5(17) . . ?
C11 C16 C17 105.5(16) . . ?
C18 C17 C16 107.3(17) . . ?
C17 C18 N11 115.0(18) . . ?
C17 C18 C19 130.1(18) . . ?
N11 C18 C19 114.7(16) . . ?
C18 C19 N14 106.2(16) . . ?
C26 C21 N21 108.1(17) . . ?
C26 C21 C22 122(2) . . ?
N21 C21 C22 129.4(19) . . ?
C23 C22 C21 118(2) . . ?
C24 C23 C22 121(3) . . ?
C23 C24 C25 120(3) . . ?
C24 C25 C26 122(2) . . ?
C21 C26 C27 109.1(19) . . ?
C21 C26 C25 116(2) . . ?
C27 C26 C25 134(2) . . ?
C28 C27 C26 104.7(19) . . ?
C27 C28 N21 112.4(17) . . ?
C27 C28 C29 129.3(18) . . ?
N21 C28 C29 118.2(16) . . ?
N24 C29 C28 112.0(16) . . ?
C111 C110 N12 132(2) . . ?
C111 C110 C115 117.9(19) . . ?
N12 C110 C115 109.9(19) . . ?
C112 C111 C110 120(2) . . ?
C113 C112 C111 123(2) . . ?
C114 C113 C112 120(2) . . ?
C113 C114 C115 121(2) . . ?
C114 C115 C116 135(2) . . ?
C114 C115 C110 119(2) . . ?
C116 C115 C110 106.4(19) . . ?
C117 C116 C115 104(2) . . ?
N12 C117 C116 114.4(17) . . ?
N12 C117 C118 114.7(19) . . ?
C116 C117 C118 131(2) . . ?
N14 C118 C117 108.9(18) . . ?
C120 C119 C124 121(2) . . ?
C120 C119 N13 131(2) . . ?
C124 C119 N13 108.4(19) . . ?
C121 C120 C119 121(2) . . ?
C120 C121 C122 119(2) . . ?
C123 C122 C121 121(2) . . ?
C122 C123 C124 118(2) . . ?
C123 C124 C119 120(2) . . ?
C123 C124 C125 133(2) . . ?
C119 C124 C125 107(2) . . ?
C126 C125 C124 105(2) . . ?
N13 C126 C125 113(2) . . ?
N13 C126 C127 117.3(17) . . ?
C125 C126 C127 130(2) . . ?
C126 C127 N14 112.9(16) . . ?
C211 C210 N22 127(2) . . ?
C211 C210 C215 121(2) . . ?
N22 C210 C215 111.7(19) . . ?
C212 C211 C210 120(2) . . ?
C211 C212 C213 122(3) . . ?
C214 C213 C212 119(3) . . ?
C213 C214 C215 120(3) . . ?
C214 C215 C210 119(2) . . ?
C214 C215 C216 136(2) . . ?
C210 C215 C216 105(2) . . ?
C217 C216 C215 106(2) . . ?
C216 C217 N22 112(2) . . ?
C216 C217 C218 130(2) . . ?
N22 C217 C218 118(2) . . ?
C217 C218 N24 103.1(18) . . ?
C220 C219 N23 129.4(18) . . ?
C220 C219 C224 120.6(18) . . ?
N23 C219 C224 109.8(17) . . ?
C219 C220 C221 118(2) . . ?
C220 C221 C222 122(2) . . ?
C221 C222 C223 118(2) . . ?
C224 C223 C222 120(2) . . ?
C223 C224 C225 132(2) . . ?
C223 C224 C219 120(2) . . ?
C225 C224 C219 107.4(16) . . ?
C226 C225 C224 106.2(18) . . ?
C225 C226 N23 113.1(18) . . ?
C225 C226 C227 133(2) . . ?
N23 C226 C227 113.6(18) . . ?
C226 C227 N24 105.6(16) . . ?

loop_
_geom_bond_atom_site_label_1
_geom_bond_atom_site_label_2
_geom_bond_distance
_geom_bond_site_symmetry_2
_geom_bond_publ_flag
Ta1 N15 1.928(17) . ?
Ta1 N16 1.994(15) . ?
Ta1 N11 2.106(17) . ?
Ta1 N13 2.119(15) . ?
Ta1 N12 2.150(18) . ?
Ta1 N14 2.380(16) . ?
Ta2 N25 1.871(15) . ?
Ta2 N26 1.991(15) . ?
Ta2 N23 2.115(17) . ?
Ta2 N21 2.139(14) . ?
Ta2 N22 2.173(17) . ?
Ta2 N24 2.346(15) . ?
N11 C18 1.41(2) . ?
N11 C11 1.48(2) . ?
N12 C117 1.39(2) . ?
N12 C110 1.43(2) . ?
N13 C126 1.41(3) . ?
N13 C119 1.45(3) . ?
N14 C118 1.48(3) . ?
N14 C127 1.53(2) . ?
N14 C19 1.55(2) . ?
N15 C129 1.52(3) . ?
N15 C128 1.55(3) . ?
N16 C130 1.51(3) . ?
N16 C131 1.52(3) . ?
N21 C28 1.38(2) . ?
N21 C21 1.44(2) . ?
N22 C210 1.42(3) . ?
N22 C217 1.44(3) . ?
N23 C219 1.42(2) . ?
N23 C226 1.45(3) . ?
N24 C29 1.52(2) . ?
N24 C218 1.54(2) . ?
N24 C227 1.53(3) . ?
N25 C229 1.44(3) . ?
N25 C228 1.58(3) . ?
N26 C230 1.51(3) . ?
N26 C231 1.55(3) . ?
C1S C2S 1.40(6) . ?
C1S C6S 1.45(8) . ?
C2S C3S 1.27(6) . ?
C3S C4S 1.37(6) . ?
C4S C5S 1.31(6) . ?
C5S C6S 1.28(8) . ?
C7S C8S 0.99(14) . ?
C7S C9S 1.49(9) 2_775 ?
C8S C9S 1.33(7) . ?
C9S C7S 1.49(9) 2_775 ?
C10S C12S 1.35(5) 2_856 ?
C10S C11S 1.37(4) . ?
C11 C12 1.36(3) . ?
C11 C16 1.44(3) . ?
C11S C12S 1.39(5) . ?
C12 C13 1.40(3) . ?
C12S C10S 1.35(5) 2_856 ?
C13 C14 1.44(3) . ?
C13S C14S 1.33(5) . ?
C13S C15S 1.45(4) 2_855 ?
C14 C15 1.39(3) . ?
C14S C15S 1.37(5) . ?
C15 C16 1.41(3) . ?
C15S C13S 1.45(4) 2_855 ?
C16 C17 1.46(3) . ?
C17 C18 1.35(3) . ?
C18 C19 1.53(3) . ?
C21 C26 1.38(3) . ?
C21 C22 1.44(3) . ?
C22 C23 1.41(3) . ?
C23 C24 1.39(4) . ?
C24 C25 1.37(4) . ?
C25 C26 1.45(3) . ?
C26 C27 1.44(3) . ?
C27 C28 1.39(3) . ?
C28 C29 1.51(3) . ?
C110 C111 1.41(3) . ?
C110 C115 1.47(3) . ?
C111 C112 1.39(3) . ?
C112 C113 1.39(3) . ?
C113 C114 1.39(3) . ?
C114 C115 1.43(3) . ?
C115 C116 1.46(3) . ?
C116 C117 1.44(3) . ?
C117 C118 1.50(3) . ?
C119 C120 1.39(3) . ?
C119 C124 1.46(3) . ?
C120 C121 1.36(3) . ?
C121 C122 1.52(3) . ?
C122 C123 1.39(3) . ?
C123 C124 1.41(3) . ?
C124 C125 1.49(3) . ?
C125 C126 1.41(3) . ?
C126 C127 1.47(3) . ?
C210 C211 1.41(3) . ?
C210 C215 1.45(3) . ?
C211 C212 1.38(3) . ?
C212 C213 1.47(3) . ?
C213 C214 1.41(3) . ?
C214 C215 1.43(3) . ?
C215 C216 1.50(3) . ?
C216 C217 1.42(3) . ?
C217 C218 1.46(3) . ?
C219 C220 1.40(3) . ?
C219 C224 1.44(3) . ?
C220 C221 1.38(3) . ?
C221 C222 1.44(3) . ?
C222 C223 1.44(3) . ?
C223 C224 1.39(3) . ?
C224 C225 1.44(3) . ?
C225 C226 1.37(3) . ?
C226 C227 1.53(3) . ?
